data_7212552
loop_
_publ_author_name
'Olejniczak, Anna'
'Katrusiak, Andrzej'

_publ_section_title
;
 Pressure induced transformations of 1,4-diazabicyclo[2.2.2]octane (dabco)
 hydroiodide: diprotonation of dabco, its N-methylation and
 co-crystallization with methanol
;
_journal_issue 9
_journal_name_full CrystEngComm
_journal_page_first 2528
_journal_paper_doi 10.1039/c001379j
_journal_volume 12
_journal_year 2010
_chemical_formula_moiety 'C7 H15 N2, 2(C H4 O), I'
_chemical_formula_sum 'C9 H23 I N2 O2'
_chemical_formula_weight 318.19
_chemical_name_common
;N-methyl-1,4-diazabicyclo(2.2.2)octanium iodide dimethanol
cocrystal
;
_chemical_name_systematic
;
N-methyl-1,4-diazabicyclo[2.2.2]octanium iodide dimethanol cocrystal
;
_space_group_IT_number 11
_symmetry_cell_setting monoclinic
_symmetry_space_group_name_Hall '-P 2yb'
_symmetry_space_group_name_H-M 'P 1 21/m 1'
_atom_sites_solution_hydrogens geom
_atom_sites_solution_primary direct
_atom_sites_solution_secondary difmap
_audit_creation_method SHELXL-97
_cell_angle_alpha 90.00
_cell_angle_beta 108.69(19)
_cell_angle_gamma 90.00
_cell_formula_units_Z 2
_cell_length_a 8.88(2)
_cell_length_b 6.5844(4)
_cell_length_c 10.335(10)
_cell_measurement_pressure 2400000
_cell_measurement_reflns_used 3760
_cell_measurement_temperature 296(2)
_cell_measurement_theta_max 29.22
_cell_measurement_theta_min 2.64
_cell_volume 572.4(15)
_diffrn_ambient_temperature 296(2)
_diffrn_measured_fraction_theta_full 0.196
_diffrn_measured_fraction_theta_max 0.196
_diffrn_measurement_device_type 'Kuma KM4CCD \k geometry'
_diffrn_measurement_method
;HP omega scans - for more details see:
A. Budzianowski, A. Katrusiak in High-Pressure Crystallography
(Eds.: A. Katrusiak, P. F. McMillan),
Dordrecht: Kluwer Acad. Publ., 2004 pp.157-168
;
_diffrn_radiation_monochromator graphite
_diffrn_radiation_source 'fine-focus sealed tube'
_diffrn_radiation_type MoK\a
_diffrn_radiation_wavelength 0.71073
_diffrn_reflns_av_R_equivalents 0.0683
_diffrn_reflns_av_sigmaI/netI 0.0239
_diffrn_reflns_limit_h_max 6
_diffrn_reflns_limit_h_min -7
_diffrn_reflns_limit_k_max 9
_diffrn_reflns_limit_k_min -9
_diffrn_reflns_limit_l_max 13
_diffrn_reflns_limit_l_min -13
_diffrn_reflns_number 3760
_diffrn_reflns_theta_full 29.20
_diffrn_reflns_theta_max 29.20
_diffrn_reflns_theta_min 2.64
_exptl_absorpt_coefficient_mu 2.777
_exptl_absorpt_correction_T_max 0.80
_exptl_absorpt_correction_T_min 0.59
_exptl_absorpt_correction_type integration
_exptl_absorpt_process_details
;
Katrusiak, A. (2003). REDSHABS - Program for correcting
reflections intensities for DAC absorption, gasket shadowing
and sample crystal absorption. Adam Mickiewicz University, Pozna\'n.
Katrusiak, A. (2004). Z. Kristallogr. 219, 461-467
;
_exptl_crystal_colour colourless
_exptl_crystal_density_diffrn 1.845
_exptl_crystal_density_method 'not measured'
_exptl_crystal_description plate
_exptl_crystal_F_000 320
_exptl_crystal_size_max 0.42
_exptl_crystal_size_mid 0.27
_exptl_crystal_size_min 0.09
_refine_diff_density_max 0.296
_refine_diff_density_min -0.301
_refine_diff_density_rms 0.074
_refine_ls_extinction_method none
_refine_ls_goodness_of_fit_ref 1.086
_refine_ls_hydrogen_treatment constr
_refine_ls_matrix_type full
_refine_ls_number_parameters 42
_refine_ls_number_reflns 328
_refine_ls_number_restraints 5
_refine_ls_restrained_S_all 1.088
_refine_ls_R_factor_all 0.0413
_refine_ls_R_factor_gt 0.0396
_refine_ls_shift/su_max 0.000
_refine_ls_shift/su_mean 0.000
_refine_ls_structure_factor_coef Fsqd
_refine_ls_weighting_details 'calc w=1/[\s^2^(Fo^2^)+(0.0436P)^2^+2.8141P] where P=(Fo^2^+2Fc^2^)/3'
_refine_ls_weighting_scheme calc
_refine_ls_wR_factor_gt 0.0841
_refine_ls_wR_factor_ref 0.0903
_reflns_number_gt 322
_reflns_number_total 328
_reflns_threshold_expression >2sigma(I)
_cod_data_source_file c001379j.txt
_cod_data_source_block dabcoHI24
_cod_depositor_comments
;
The following automatic conversions were performed:

'_symmetry_cell_setting' value 'Monoclinic' changed to 'monoclinic'
according to /home/saulius/struct/CIF-dictionaries/cif_core.dic
dictionary named 'cif_core.dic' version 2.4.2 from 2011-04-26.

Automatic conversion script
Id: cif_fix_values 1891 2012-01-12 08:04:46Z andrius 
;
_cod_original_cell_volume 572.6(15)
_cod_original_sg_symbol_H-M 'P 21/m'
_cod_database_code 7212552

loop_
_symmetry_equiv_pos_as_xyz
'x, y, z'
'-x, y+1/2, -z'
'-x, -y, -z'
'x, -y-1/2, z'

loop_
_atom_site_label
_atom_site_type_symbol
_atom_site_fract_x
_atom_site_fract_y
_atom_site_fract_z
_atom_site_U_iso_or_equiv
_atom_site_adp_type
_atom_site_occupancy
_atom_site_symmetry_multiplicity
_atom_site_calc_flag
_atom_site_refinement_flags
I1 I 0.1700(4) 0.2500 0.28237(19) 0.039(4) Uani 1 2 d S
N1 N 0.417(6) 0.2500 -0.119(3) 0.025(2) Uiso 1 2 d SD
N2 N 0.147(5) 0.2500 -0.300(3) 0.018(2) Uiso 1 2 d SD
C2 C 0.145(5) 0.2500 -0.154(3) 0.025(3) Uiso 1 2 d SD
H2A H 0.0867 0.3689 -0.1409 0.030 Uiso 0.50 1 calc PR
H2B H 0.0867 0.1311 -0.1409 0.030 Uiso 0.50 1 calc PR
C1 C 0.306(5) 0.2500 -0.047(3) 0.025(3) Uiso 1 2 d SD
H1A H 0.3197 0.3697 0.0099 0.030 Uiso 0.50 1 calc PR
H1B H 0.3197 0.1303 0.0099 0.030 Uiso 0.50 1 calc PR
C3 C 0.401(3) 0.0673(11) -0.2049(19) 0.0221(19) Uiso 1 1 d D
H3A H 0.4848 0.0661 -0.2463 0.026 Uiso 1 1 calc R
H3B H 0.4125 -0.0532 -0.1486 0.026 Uiso 1 1 calc R
C4 C 0.245(3) 0.0640(12) -0.3126(19) 0.025(2) Uiso 1 1 d D
H4A H 0.1888 -0.0589 -0.3047 0.030 Uiso 1 1 calc R
H4B H 0.2604 0.0639 -0.4015 0.030 Uiso 1 1 calc R
O11 O 0.584(4) 0.2500 0.406(2) 0.036(2) Uiso 1 2 d S
H11 H 0.4906 0.2500 0.3570 0.044 Uiso 1 2 calc SR
C11 C 0.589(6) 0.2500 0.546(3) 0.035(3) Uiso 1 2 d S
H11A H 0.4830 0.2500 0.5505 0.042 Uiso 1 2 calc SR
H11B H 0.6443 0.3690 0.5904 0.042 Uiso 0.50 1 calc PR
H11C H 0.6443 0.1310 0.5904 0.042 Uiso 0.50 1 calc PR
O12 O 0.730(5) 0.2500 0.039(3) 0.034(2) Uiso 1 2 d S
H12 H 0.6364 0.2500 -0.0085 0.041 Uiso 1 2 calc SR
C12 C 0.828(5) 0.2500 -0.048(3) 0.033(3) Uiso 1 2 d S
H12A H 0.7614 0.2500 -0.1414 0.039 Uiso 1 2 calc SR
H12B H 0.8935 0.1310 -0.0296 0.039 Uiso 0.50 1 calc PR
H12C H 0.8935 0.3690 -0.0296 0.039 Uiso 0.50 1 calc PR
C5 C 0.015(8) 0.2500 -0.397(4) 0.030(4) Uiso 1 2 d S
H5A H 0.0347 0.2500 -0.4831 0.036 Uiso 1 2 calc SR
H5B H -0.0444 0.3690 -0.3905 0.036 Uiso 0.50 1 calc PR
H5C H -0.0444 0.1310 -0.3905 0.036 Uiso 0.50 1 calc PR

loop_
_atom_site_aniso_label
_atom_site_aniso_U_11
_atom_site_aniso_U_22
_atom_site_aniso_U_33
_atom_site_aniso_U_23
_atom_site_aniso_U_13
_atom_site_aniso_U_12
I1 0.052(10) 0.0284(4) 0.038(3) 0.000 0.018(6) 0.000

loop_
_atom_type_symbol
_atom_type_description
_atom_type_scat_dispersion_real
_atom_type_scat_dispersion_imag
_atom_type_scat_source
C C 0.0033 0.0016 'International Tables Vol C Tables 4.2.6.8 and 6.1.1.4'
H H 0.0000 0.0000 'International Tables Vol C Tables 4.2.6.8 and 6.1.1.4'
N N 0.0061 0.0033 'International Tables Vol C Tables 4.2.6.8 and 6.1.1.4'
O O 0.0106 0.0060 'International Tables Vol C Tables 4.2.6.8 and 6.1.1.4'
I I -0.4742 1.8119 'International Tables Vol C Tables 4.2.6.8 and 6.1.1.4'

loop_
_geom_angle_atom_site_label_1
_geom_angle_atom_site_label_2
_geom_angle_atom_site_label_3
_geom_angle
_geom_angle_site_symmetry_1
_geom_angle_site_symmetry_3
C1 N1 C3 112(2) . .
C1 N1 C3 112(2) . 4_565
C3 N1 C3 109.3(17) . 4_565
C5 N2 C2 119(3) . .
C5 N2 C4 109.8(17) . 4_565
C2 N2 C4 106.0(19) . 4_565
C5 N2 C4 109.8(17) . .
C2 N2 C4 106.0(19) . .
C4 N2 C4 106(3) 4_565 .
C1 C2 N2 114(3) . .
C1 C2 H2A 108.6 . .
N2 C2 H2A 108.6 . .
C1 C2 H2B 108.6 . .
N2 C2 H2B 108.6 . .
H2A C2 H2B 107.6 . .
N1 C1 C2 106(2) . .
N1 C1 H1A 110.5 . .
C2 C1 H1A 110.5 . .
N1 C1 H1B 110.5 . .
C2 C1 H1B 110.5 . .
H1A C1 H1B 108.7 . .
C4 C3 N1 111(2) . .
C4 C3 H3A 109.5 . .
N1 C3 H3A 109.5 . .
C4 C3 H3B 109.5 . .
N1 C3 H3B 109.5 . .
H3A C3 H3B 108.1 . .
C3 C4 N2 110.3(19) . .
C3 C4 H4A 109.6 . .
N2 C4 H4A 109.6 . .
C3 C4 H4B 109.6 . .
N2 C4 H4B 109.6 . .
H4A C4 H4B 108.1 . .
C11 O11 H11 109.5 . .
O11 C11 H11A 109.5 . .
O11 C11 H11B 109.5 . .
H11A C11 H11B 109.5 . .
O11 C11 H11C 109.5 . .
H11A C11 H11C 109.5 . .
H11B C11 H11C 109.5 . .
C12 O12 H12 109.5 . .
O12 C12 H12A 109.5 . .
O12 C12 H12B 109.5 . .
H12A C12 H12B 109.5 . .
O12 C12 H12C 109.5 . .
H12A C12 H12C 109.5 . .
H12B C12 H12C 109.5 . .
N2 C5 H5A 109.5 . .
N2 C5 H5B 109.5 . .
H5A C5 H5B 109.5 . .
N2 C5 H5C 109.5 . .
H5A C5 H5C 109.5 . .
H5B C5 H5C 109.5 . .

loop_
_geom_bond_atom_site_label_1
_geom_bond_atom_site_label_2
_geom_bond_distance
_geom_bond_site_symmetry_2
N1 C1 1.41(3) .
N1 C3 1.475(16) .
N1 C3 1.475(16) 4_565
N2 C5 1.28(8) .
N2 C2 1.51(2) .
N2 C4 1.53(3) 4_565
N2 C4 1.53(3) .
C2 C1 1.50(4) .
C2 H2A 0.9700 .
C2 H2B 0.9700 .
C1 H1A 0.9700 .
C1 H1B 0.9700 .
C3 C4 1.47(3) .
C3 H3A 0.9700 .
C3 H3B 0.9700 .
C4 H4A 0.9700 .
C4 H4B 0.9700 .
O11 C11 1.42(2) .
O11 H11 0.8200 .
C11 H11A 0.9600 .
C11 H11B 0.9600 .
C11 H11C 0.9600 .
O12 C12 1.43(3) .
O12 H12 0.8200 .
C12 H12A 0.9600 .
C12 H12B 0.9600 .
C12 H12C 0.9600 .
C5 H5A 0.9600 .
C5 H5B 0.9600 .
C5 H5C 0.9600 .
